data_2004994
loop_
_publ_author_name
'Feeder, N.'
'Jones, W.'

_publ_section_title
;
 Four \w-Phthalimidoaliphatic Peracids
;
_journal_issue 6
_journal_name_full 'Acta Crystallographica Section C'
_journal_page_first 1516
_journal_page_last 1520
_journal_paper_doi 10.1107/S010827019501701X
_journal_volume 52
_journal_year 1996
_chemical_formula_moiety 'C11 H9 N O5'
_chemical_formula_sum 'C11 H9 N O5'
_chemical_formula_weight 235.19
_chemical_name_common '3-phthalimidoperpropanoic acid'
_chemical_name_systematic
;
1,3-dihydro-1,3-dioxo-2H-isoindole-2-propaneperoxoic acid
;
_space_group_IT_number 14
_symmetry_cell_setting monoclinic
_symmetry_space_group_name_Hall '-P 2ybc'
_symmetry_space_group_name_H-M 'P 1 21/c 1'
_audit_creation_method SHELXL
_cell_angle_alpha 90.
_cell_angle_beta 99.03(3)
_cell_angle_gamma 90.
_cell_formula_units_Z 4
_cell_length_a 7.022(2)
_cell_length_b 9.532(2)
_cell_length_c 15.811(9)
_cell_measurement_reflns_used 25
_cell_measurement_temperature 295(2)
_cell_measurement_theta_max 14
_cell_measurement_theta_min 9
_cell_volume 1045.2(7)
_computing_cell_refinement 'CAD-4 Software (SETANG)'
_computing_data_collection 'CAD-4 Software (Enraf-Nonius, 1989)'
_computing_data_reduction 'TEXSAN (Molecular Structure Corporation, 1995)'
_computing_molecular_graphics TEXSAN
_computing_publication_material SHELXL93
_computing_structure_refinement 'SHELXL93 (Sheldrick, 1993)'
_computing_structure_solution 'SHELXS86 (Sheldrick, 1990)'
_diffrn_ambient_temperature 295(2)
_diffrn_measurement_device 'Enraf-Nonius CAD-4'
_diffrn_measurement_method \w/2\q
_diffrn_radiation_monochromator graphite
_diffrn_radiation_source 'fine-focus sealed tube'
_diffrn_radiation_type MoK\a
_diffrn_radiation_wavelength 0.71069
_diffrn_reflns_av_R_equivalents 0.0226
_diffrn_reflns_av_sigmaI/netI 0.0835
_diffrn_reflns_limit_h_max 8
_diffrn_reflns_limit_h_min -8
_diffrn_reflns_limit_k_max 11
_diffrn_reflns_limit_k_min 0
_diffrn_reflns_limit_l_max 18
_diffrn_reflns_limit_l_min 0
_diffrn_reflns_number 1912
_diffrn_reflns_theta_max 24.97
_diffrn_reflns_theta_min 2.50
_diffrn_standards_decay_% 2
_diffrn_standards_interval_count 100
_diffrn_standards_number 2
_exptl_absorpt_coefficient_mu 0.120
_exptl_absorpt_correction_type none
_exptl_crystal_colour colourless
_exptl_crystal_density_diffrn 1.495
_exptl_crystal_density_method 'not measured'
_exptl_crystal_description cuboid
_exptl_crystal_F_000 488
_exptl_crystal_size_max 0.40
_exptl_crystal_size_mid 0.40
_exptl_crystal_size_min 0.40
_refine_diff_density_max 0.388
_refine_diff_density_min -0.367
_refine_ls_extinction_coef 0.005(4)
_refine_ls_extinction_method SHELXL93
_refine_ls_goodness_of_fit_all 1.001
_refine_ls_goodness_of_fit_obs 1.240
_refine_ls_hydrogen_treatment refU
_refine_ls_matrix_type full
_refine_ls_number_parameters 158
_refine_ls_number_reflns 1795
_refine_ls_number_restraints 0
_refine_ls_restrained_S_all 1.044
_refine_ls_restrained_S_obs 1.240
_refine_ls_R_factor_all 0.1976
_refine_ls_R_factor_obs 0.0707
_refine_ls_shift/esd_max 0.000
_refine_ls_shift/esd_mean 0.000
_refine_ls_structure_factor_coef Fsqd
_refine_ls_weighting_scheme
;
calc w = 1/[\s^2^(F~o~^2^) + (0.1210P)^2^ + 0.7913P]
where P = (F~o~^2^ + 2F~c~^2^)/3
;
_refine_ls_wR_factor_all 0.2769
_refine_ls_wR_factor_obs 0.1978
_reflns_number_observed 749
_reflns_number_total 1842
_reflns_observed_criterion >2sigma(I)
_cod_data_source_file ha1155.cif
_cod_data_source_block I
_cod_original_cell_volume 1045.1(7)
_cod_original_sg_symbol_H-M 'P 21/c'
_cod_database_code 2004994

loop_
_symmetry_equiv_pos_as_xyz
'x, y, z'
'-x, y+1/2, -z+1/2'
'-x, -y, -z'
'x, -y-1/2, z-1/2'

loop_
_atom_site_aniso_label
_atom_site_aniso_U_11
_atom_site_aniso_U_22
_atom_site_aniso_U_33
_atom_site_aniso_U_12
_atom_site_aniso_U_13
_atom_site_aniso_U_23
O7 0.087(3) 0.108(4) 0.064(3) -0.011(3) 0.019(2) -0.018(3)
O8 0.103(3) 0.101(4) 0.049(2) 0.018(3) 0.025(2) 0.003(2)
O110 0.099(3) 0.082(3) 0.071(3) -0.004(3) 0.024(2) -0.004(2)
O111 0.100(3) 0.101(4) 0.078(3) 0.010(3) 0.029(3) 0.011(3)
O112 0.166(6) 0.119(5) 0.157(5) 0.011(4) 0.050(5) 0.028(4)
N1 0.051(3) 0.089(4) 0.047(3) -0.003(3) 0.011(2) 0.005(3)
C1 0.049(3) 0.085(5) 0.047(3) -0.002(3) 0.003(2) 0.010(3)
C2 0.065(4) 0.093(6) 0.075(4) 0.001(4) 0.000(3) 0.009(4)
C3 0.082(5) 0.108(6) 0.086(5) -0.019(4) -0.006(4) 0.033(5)
C4 0.082(5) 0.139(8) 0.070(5) -0.018(5) 0.005(4) 0.040(6)
C5 0.066(4) 0.133(7) 0.051(4) -0.015(5) 0.006(3) 0.008(4)
C6 0.050(3) 0.096(5) 0.052(3) -0.014(3) 0.006(3) 0.013(4)
C7 0.048(3) 0.121(6) 0.044(3) -0.006(4) 0.005(3) -0.012(4)
C8 0.053(3) 0.071(4) 0.054(3) 0.011(3) 0.010(3) 0.000(3)
C9 0.059(3) 0.086(4) 0.061(3) -0.014(3) 0.009(3) 0.004(4)
C10 0.069(4) 0.091(5) 0.073(4) 0.000(4) 0.026(3) 0.025(4)
C11 0.049(3) 0.082(5) 0.088(5) 0.001(4) 0.011(3) -0.007(4)

loop_
_atom_site_label
_atom_site_occupancy
_atom_site_fract_x
_atom_site_fract_y
_atom_site_fract_z
_atom_site_U_iso_or_equiv
_atom_site_thermal_displace_type
_atom_site_calc_flag
_atom_site_refinement_flags
_atom_site_type_symbol
O7 1 0.7323(6) -0.0754(5) 0.5163(3) 0.0855(15) Uani d . O
O8 1 0.6521(7) 0.1869(5) 0.7469(2) 0.0830(14) Uani d . O
O110 1 0.7614(7) -0.2222(5) 0.8737(3) 0.0827(14) Uani d . O
O111 1 0.8585(7) -0.3778(6) 0.7891(3) 0.0914(15) Uani d . O
O112 1 0.8343(10) -0.4636(6) 0.8551(4) 0.144(2) Uani d . O
N1 1 0.6808(6) 0.0280(6) 0.6422(3) 0.0620(13) Uani d . N
C1 1 0.7099(7) 0.2590(8) 0.6057(3) 0.061(2) Uani d . C
C2 1 0.7133(8) 0.4038(8) 0.6032(4) 0.079(2) Uani d . C
H2 1 0.6943(8) 0.4578(8) 0.6502(4) 0.090(11) Uiso calc R H
C3 1 0.7458(9) 0.4638(9) 0.5287(5) 0.094(2) Uani d . C
H3 1 0.7498(9) 0.5611(9) 0.5249(5) 0.090(11) Uiso calc R H
C4 1 0.7725(10) 0.3865(11) 0.4600(5) 0.098(3) Uani d . C
H4 1 0.7926(10) 0.4327(11) 0.4103(5) 0.090(11) Uiso calc R H
C5 1 0.7710(9) 0.2413(10) 0.4604(4) 0.084(2) Uani d . C
H5 1 0.7918(9) 0.1884(10) 0.4133(4) 0.090(11) Uiso calc R H
C6 1 0.7363(8) 0.1803(8) 0.5360(4) 0.066(2) Uani d . C
C7 1 0.7194(8) 0.0296(9) 0.5579(4) 0.071(2) Uani d . C
C8 1 0.6763(7) 0.1640(6) 0.6753(4) 0.0590(15) Uani d . C
C9 1 0.6548(8) -0.0992(7) 0.6904(4) 0.069(2) Uani d . C
H9A 1 0.5974(8) -0.1715(7) 0.6513(4) 0.092(14) Uiso calc R H
H9B 1 0.5672(8) -0.0801(7) 0.7307(4) 0.092(14) Uiso calc R H
C10 1 0.8448(9) -0.1515(7) 0.7385(4) 0.076(2) Uani d . C
H10A 1 0.9181(9) -0.1952(7) 0.6985(4) 0.134(21) Uiso calc R H
H10B 1 0.9189(9) -0.0724(7) 0.7646(4) 0.134(21) Uiso calc R H
C11 1 0.8163(8) -0.2546(9) 0.8063(5) 0.073(2) Uani d . C

loop_
_atom_type_symbol
_atom_type_description
_atom_type_scat_dispersion_real
_atom_type_scat_dispersion_imag
_atom_type_scat_source
C C 0.0033 0.0016 'International Tables Vol C Tables 4.2.6.8 and 6.1.1.4'
H H 0.0000 0.0000 'International Tables Vol C Tables 4.2.6.8 and 6.1.1.4'
O O 0.0106 0.0060 'International Tables Vol C Tables 4.2.6.8 and 6.1.1.4'
N N 0.0061 0.0033 'International Tables Vol C Tables 4.2.6.8 and 6.1.1.4'
S S 0.1246 0.1234 'International Tables Vol C Tables 4.2.6.8 and 6.1.1.4'

loop_
_geom_angle_atom_site_label_1
_geom_angle_atom_site_label_2
_geom_angle_atom_site_label_3
_geom_angle
_geom_angle_publ_flag
C11 O111 O112 109.7(5) no
C8 N1 C7 111.4(6) no
C8 N1 C9 124.2(4) no
C7 N1 C9 124.3(6) no
C6 C1 C2 121.3(6) no
C6 C1 C8 108.8(6) no
C2 C1 C8 129.9(6) no
C3 C2 C1 116.7(7) no
C4 C3 C2 122.1(8) no
C3 C4 C5 122.6(7) no
C6 C5 C4 115.3(7) no
C1 C6 C5 121.9(7) no
C1 C6 C7 108.4(5) no
C5 C6 C7 129.6(7) no
O7 C7 N1 123.4(7) no
O7 C7 C6 131.2(5) no
N1 C7 C6 105.4(6) no
O8 C8 N1 122.7(5) no
O8 C8 C1 131.4(6) no
N1 C8 C1 105.9(5) no
N1 C9 C10 111.3(5) no
C11 C10 C9 111.8(5) no
O110 C11 O111 122.7(7) no
O110 C11 C10 123.6(7) no
O111 C11 C10 113.6(6) no

loop_
_geom_bond_atom_site_label_1
_geom_bond_atom_site_label_2
_geom_bond_distance
_geom_bond_publ_flag
O7 C7 1.208(7) no
O8 C8 1.191(6) no
O110 C11 1.228(7) no
O111 C11 1.252(8) no
O111 O112 1.357(7) no
N1 C8 1.399(7) no
N1 C7 1.402(7) no
N1 C9 1.459(7) no
C1 C6 1.370(8) no
C1 C2 1.382(9) no
C1 C8 1.472(8) no
C2 C3 1.362(9) no
C3 C4 1.349(10) no
C4 C5 1.385(10) no
C5 C6 1.384(8) no
C6 C7 1.487(9) no
C9 C10 1.513(8) no
C10 C11 1.490(9) no

loop_
_geom_contact_atom_site_label_1
_geom_contact_atom_site_label_2
_geom_contact_distance
_geom_contact_site_symmetry_2
_geom_contact_publ_flag
O112 O7 2.779(7) 4_556 no
O7 O112 2.779(7) 4_555 no

loop_
_geom_torsion_atom_site_label_1
_geom_torsion_atom_site_label_2
_geom_torsion_atom_site_label_3
_geom_torsion_atom_site_label_4
_geom_torsion
_geom_torsion_publ_flag
C6 C1 C2 C3 -0.6(9) no
C8 C1 C2 C3 -179.1(5) no
C1 C2 C3 C4 0.4(10) no
C2 C3 C4 C5 -0.8(11) no
C3 C4 C5 C6 1.2(10) no
C2 C1 C6 C5 1.2(9) no
C8 C1 C6 C5 -180.0(5) no
C2 C1 C6 C7 -178.5(5) no
C8 C1 C6 C7 0.4(6) no
C4 C5 C6 C1 -1.4(9) no
C4 C5 C6 C7 178.1(6) no
C8 N1 C7 O7 179.2(5) no
C9 N1 C7 O7 1.0(8) no
C8 N1 C7 C6 -1.3(6) no
C9 N1 C7 C6 -179.4(5) no
C1 C6 C7 O7 -180.0(6) no
C5 C6 C7 O7 0.4(11) no
C1 C6 C7 N1 0.5(6) no
C5 C6 C7 N1 -179.1(6) no
C7 N1 C8 O8 -177.5(5) no
C9 N1 C8 O8 0.6(8) no
C7 N1 C8 C1 1.5(6) no
C9 N1 C8 C1 179.6(5) no
C6 C1 C8 O8 177.8(6) no
C2 C1 C8 O8 -3.5(10) no
C6 C1 C8 N1 -1.1(6) no
C2 C1 C8 N1 177.6(6) no
C8 N1 C9 C10 -88.7(6) no
C7 N1 C9 C10 89.2(6) no
N1 C9 C10 C11 163.8(5) no
O112 O111 C11 O110 -0.2(9) no
O112 O111 C11 C10 178.1(5) no
C9 C10 C11 O110 -73.2(8) no
C9 C10 C11 O111 108.6(7) no

loop_
_cod_related_entry_id
_cod_related_entry_database
_cod_related_entry_code
1 ChemSpider 14003375
